data_4027756
loop_
_publ_author_name
'Boshen Wu'
'George C. Feast'
'Amber L. Thompson'
'Jeremy Robertson'

_publ_contact_author 'Jeremy Robertson'
_publ_contact_author_email jeremy.robertson@chem.ox.ac.uk
_publ_section_title
;
 Synthesis of Stereoisomers of Artemisia and Chrysanthemum Bis(acetylenic)
 Enol Ether Spiroacetals
;
_journal_name_full 'Journal of Organic Chemistry'
_journal_page_first 10623
_journal_page_last 10630
_journal_paper_doi 10.1021/jo301810d
_journal_volume 77
_journal_year 2012
_chemical_formula_moiety 'C18 H20 O6'
_chemical_formula_sum 'C18 H20 O6'
_chemical_formula_weight 332.35
_space_group_IT_number 14
_symmetry_cell_setting monoclinic
_symmetry_space_group_name_Hall '-P 2ybc'
_symmetry_space_group_name_H-M 'P 1 21/c 1'
_atom_sites_solution_hydrogens geom
_atom_sites_solution_primary other
_audit_creation_date 11-04-19
_audit_creation_method CRYSTALS_ver_14.20
_cell_angle_alpha 90
_cell_angle_beta 100.401(3)
_cell_angle_gamma 90
_cell_formula_units_Z 4
_cell_length_a 9.3035(2)
_cell_length_b 9.3322(3)
_cell_length_c 19.7057(6)
_cell_measurement_reflns_used 8161
_cell_measurement_temperature 150
_cell_measurement_theta_max 76
_cell_measurement_theta_min 5
_cell_volume 1682.78(8)
_computing_cell_refinement 'CrysAlis, (Oxford Diffraction, 2002)'
_computing_data_collection 'SuperNova, (Oxford Diffraction, 2010)'
_computing_data_reduction 'CrysAlis, (Oxford Diffraction, 2002)'
_computing_molecular_graphics 'CAMERON (Watkin et al., 1996)'
_computing_publication_material 'CRYSTALS (Betteridge et al., 2003)'
_computing_structure_refinement 'CRYSTALS (Betteridge et al., 2003)'
_computing_structure_solution 'Superflip (Palatinus & Chapuis, 2007)'
_diffrn_ambient_temperature 150
_diffrn_measured_fraction_theta_full 0.996
_diffrn_measured_fraction_theta_max 0.996
_diffrn_measurement_device Area
_diffrn_measurement_device_type 'Oxford Diffraction SuperNova'
_diffrn_measurement_method \w
_diffrn_radiation_monochromator graphite
_diffrn_radiation_type 'Cu K\a'
_diffrn_radiation_wavelength 1.54180
_diffrn_reflns_av_R_equivalents 0.037
_diffrn_reflns_limit_h_max 11
_diffrn_reflns_limit_h_min -11
_diffrn_reflns_limit_k_max 11
_diffrn_reflns_limit_k_min -11
_diffrn_reflns_limit_l_max 23
_diffrn_reflns_limit_l_min -24
_diffrn_reflns_number 17364
_diffrn_reflns_theta_full 76.421
_diffrn_reflns_theta_max 76.421
_diffrn_reflns_theta_min 4.563
_diffrn_standards_number 0
_exptl_absorpt_coefficient_mu 0.821
_exptl_absorpt_correction_T_max 0.98
_exptl_absorpt_correction_T_min 0.63
_exptl_absorpt_correction_type multi-scan
_exptl_absorpt_process_details 'CrysAlis, (Oxford Diffraction, 2002)'
_exptl_crystal_colour clear_pale_colourless
_exptl_crystal_density_diffrn 1.312
_exptl_crystal_description plate
_exptl_crystal_F_000 704
_exptl_crystal_size_max 0.220
_exptl_crystal_size_mid 0.220
_exptl_crystal_size_min 0.020
_refine_diff_density_max 0.27
_refine_diff_density_min -0.24
_refine_ls_extinction_method none
_refine_ls_goodness_of_fit_ref 1.0112
_refine_ls_hydrogen_treatment none
_refine_ls_matrix_type full
_refine_ls_number_parameters 217
_refine_ls_number_reflns 3517
_refine_ls_number_restraints 0
_refine_ls_R_factor_all 0.0425
_refine_ls_R_factor_gt 0.0396
_refine_ls_shift/su_max 0.0006477
_refine_ls_shift/su_mean 0.0000882
_refine_ls_structure_factor_coef Fsqd
_refine_ls_weighting_details
;
 Method, part 1, Chebychev polynomial, (Watkin, 1994, Prince, 1982) 
 [weight] = 1.0/[A~0~*T~0~(x)+A~1~*T~1~(x) ... +A~n-1~]*T~n-1~(x)] 
 where A~i~ are the Chebychev coefficients listed below and x= Fcalc/Fmax 
 Method = Robust Weighting (Prince, 1982) 
 W = [weight] * [1-(deltaF/6*sigmaF)^2^]^2^ 
 A~i~ are: 
 0.215E+04 0.365E+04 0.227E+04 956. 218. 
;
_refine_ls_weighting_scheme calc
_refine_ls_wR_factor_all 0.1178
_refine_ls_wR_factor_gt 0.1132
_refine_ls_wR_factor_ref 0.1175
_reflns_limit_h_max 11
_reflns_limit_h_min -11
_reflns_limit_k_max 11
_reflns_limit_k_min 0
_reflns_limit_l_max 24
_reflns_limit_l_min 0
_reflns_number_gt 3212
_reflns_number_total 3518
_reflns_threshold_expression I>2.0\s(I)
_oxford_diffrn_Wilson_B_factor 2.64
_oxford_diffrn_Wilson_scale 0.01
_oxford_refine_ls_r_factor_ref 0.0424
_oxford_refine_ls_scale 6.03(13)
_oxford_reflns_number_all 3518
_oxford_reflns_threshold_expression_ref I>-3.0\s(I)
_oxford_structure_analysis_title 6346
_cod_data_source_file jo301810d_si_002_1.cif
_cod_data_source_block Z-trans-4s
_cod_original_sg_symbol_H-M 'P 21/c '
_cod_database_code 4027756

loop_
_symmetry_equiv_pos_as_xyz
x,y,z
-x,-y,-z
x,-y+1/2,z+1/2
-x,y+1/2,-z+1/2

loop_
_atom_site_label
_atom_site_type_symbol
_atom_site_fract_x
_atom_site_fract_y
_atom_site_fract_z
_atom_site_U_iso_or_equiv
_atom_site_occupancy
_atom_site_adp_type
_atom_site_refinement_flags_posn
O1 O 0.99927(8) 0.45406(9) 0.72005(4) 0.0293 1.0000 Uani .
C2 C 1.13554(11) 0.39438(12) 0.73257(6) 0.0290 1.0000 Uani .
O3 O 1.17069(9) 0.30051(10) 0.77378(5) 0.0363 1.0000 Uani .
C4 C 1.22929(12) 0.46189(15) 0.68734(7) 0.0360 1.0000 Uani .
H43 H 1.3316 0.4325 0.7027 0.0536 1.0000 Uiso R
H42 H 1.2196 0.5646 0.6887 0.0540 1.0000 Uiso R
H41 H 1.1973 0.4313 0.6411 0.0548 1.0000 Uiso R
C5 C 0.89315(11) 0.39539(12) 0.75649(5) 0.0269 1.0000 Uani .
C6 C 0.86373(11) 0.49226(12) 0.81420(6) 0.0271 1.0000 Uani .
O7 O 0.97113(8) 0.47147(9) 0.87534(4) 0.0312 1.0000 Uani .
C8 C 1.02936(12) 0.59079(14) 0.90869(6) 0.0327 1.0000 Uani .
O9 O 0.98541(11) 0.70990(10) 0.89422(5) 0.0443 1.0000 Uani .
C10 C 1.15381(13) 0.55363(18) 0.96513(7) 0.0416 1.0000 Uani .
H102 H 1.1480 0.6028 1.0070 0.0620 1.0000 Uiso R
H101 H 1.1617 0.4502 0.9738 0.0632 1.0000 Uiso R
H103 H 1.2422 0.5809 0.9511 0.0655 1.0000 Uiso R
C11 C 0.70867(11) 0.44763(12) 0.82197(6) 0.0275 1.0000 Uani .
O12 O 0.63988(8) 0.42313(10) 0.75021(4) 0.0322 1.0000 Uani .
C13 C 0.74417(11) 0.39317(12) 0.71123(6) 0.0279 1.0000 Uani .
C14 C 0.71404(12) 0.37280(13) 0.64309(6) 0.0309 1.0000 Uani .
C15 C 0.57199(12) 0.37638(13) 0.60194(6) 0.0307 1.0000 Uani .
C16 C 0.45505(12) 0.37550(13) 0.56370(6) 0.0309 1.0000 Uani .
C17 C 0.32042(13) 0.37398(13) 0.52131(6) 0.0319 1.0000 Uani .
C18 C 0.20304(13) 0.37210(14) 0.48413(6) 0.0350 1.0000 Uani .
C19 C 0.06196(15) 0.37107(17) 0.43766(8) 0.0473 1.0000 Uani .
H192 H -0.0035 0.3127 0.4576 0.0728 1.0000 Uiso R
H191 H 0.0252 0.4668 0.4307 0.0721 1.0000 Uiso R
H193 H 0.0706 0.3274 0.3943 0.0723 1.0000 Uiso R
H141 H 0.7935 0.3557 0.6211 0.0375 1.0000 Uiso R
O20 O 0.71984(8) 0.31857(9) 0.85854(4) 0.0326 1.0000 Uani .
C21 C 0.57983(14) 0.25893(14) 0.86754(7) 0.0399 1.0000 Uani .
C22 C 0.49327(13) 0.36355(15) 0.90289(7) 0.0388 1.0000 Uani .
C23 C 0.47414(13) 0.50384(14) 0.86319(7) 0.0367 1.0000 Uani .
C24 C 0.62168(12) 0.56120(13) 0.85179(6) 0.0314 1.0000 Uani .
H242 H 0.6776 0.5926 0.8967 0.0359 1.0000 Uiso R
H241 H 0.6092 0.6436 0.8220 0.0386 1.0000 Uiso R
H232 H 0.4276 0.5810 0.8880 0.0462 1.0000 Uiso R
H231 H 0.4111 0.4885 0.8190 0.0442 1.0000 Uiso R
H222 H 0.5420 0.3820 0.9502 0.0456 1.0000 Uiso R
H221 H 0.3969 0.3218 0.9056 0.0482 1.0000 Uiso R
H212 H 0.6014 0.1711 0.8938 0.0477 1.0000 Uiso R
H211 H 0.5236 0.2324 0.8236 0.0466 1.0000 Uiso R
H61 H 0.8638 0.5926 0.7989 0.0305 1.0000 Uiso R
H51 H 0.9217 0.2994 0.7735 0.0305 1.0000 Uiso R

loop_
_atom_site_aniso_label
_atom_site_aniso_U_11
_atom_site_aniso_U_22
_atom_site_aniso_U_33
_atom_site_aniso_U_23
_atom_site_aniso_U_13
_atom_site_aniso_U_12
O1 0.0220(4) 0.0340(4) 0.0328(4) 0.0045(3) 0.0073(3) 0.0010(3)
C2 0.0230(5) 0.0325(6) 0.0308(5) -0.0039(4) 0.0032(4) -0.0014(4)
O3 0.0274(4) 0.0383(5) 0.0415(5) 0.0047(3) 0.0019(3) 0.0027(3)
C4 0.0241(5) 0.0459(7) 0.0391(6) 0.0027(5) 0.0087(5) -0.0009(5)
C5 0.0227(5) 0.0294(5) 0.0290(5) 0.0017(4) 0.0058(4) -0.0017(4)
C6 0.0224(5) 0.0292(5) 0.0289(5) 0.0015(4) 0.0030(4) -0.0007(4)
O7 0.0273(4) 0.0359(4) 0.0291(4) 0.0011(3) 0.0015(3) 0.0000(3)
C8 0.0245(5) 0.0434(7) 0.0307(6) -0.0029(5) 0.0067(4) -0.0045(4)
O9 0.0407(5) 0.0392(5) 0.0491(5) -0.0058(4) -0.0022(4) -0.0056(4)
C10 0.0267(6) 0.0648(9) 0.0323(6) -0.0033(6) 0.0024(5) -0.0015(5)
C11 0.0242(5) 0.0288(5) 0.0294(5) 0.0004(4) 0.0041(4) -0.0015(4)
O12 0.0223(4) 0.0441(5) 0.0307(4) -0.0038(3) 0.0058(3) -0.0019(3)
C13 0.0227(5) 0.0275(5) 0.0339(6) 0.0006(4) 0.0063(4) -0.0012(4)
C14 0.0256(5) 0.0343(6) 0.0332(5) -0.0020(4) 0.0064(4) -0.0013(4)
C15 0.0310(6) 0.0314(6) 0.0299(5) -0.0016(4) 0.0066(4) -0.0020(4)
C16 0.0304(6) 0.0322(6) 0.0303(5) -0.0005(4) 0.0061(4) -0.0013(4)
C17 0.0317(5) 0.0336(6) 0.0305(6) -0.0003(4) 0.0055(4) -0.0021(4)
C18 0.0333(6) 0.0376(6) 0.0330(6) 0.0021(4) 0.0033(5) -0.0025(4)
C19 0.0377(7) 0.0514(8) 0.0470(8) 0.0060(6) -0.0081(6) -0.0070(6)
O20 0.0291(4) 0.0294(4) 0.0412(4) 0.0043(3) 0.0118(3) 0.0004(3)
C21 0.0357(6) 0.0335(6) 0.0544(7) 0.0019(5) 0.0182(5) -0.0063(5)
C22 0.0315(6) 0.0441(7) 0.0436(7) -0.0002(5) 0.0147(5) -0.0041(5)
C23 0.0269(6) 0.0413(7) 0.0432(7) -0.0046(5) 0.0095(5) 0.0009(5)
C24 0.0277(5) 0.0306(5) 0.0365(6) -0.0017(4) 0.0077(4) 0.0014(4)

loop_
_atom_type_symbol
_atom_type_scat_dispersion_real
_atom_type_scat_dispersion_imag
_atom_type_scat_Cromer_Mann_a1
_atom_type_scat_Cromer_Mann_b1
_atom_type_scat_Cromer_Mann_a2
_atom_type_scat_Cromer_Mann_b2
_atom_type_scat_Cromer_Mann_a3
_atom_type_scat_Cromer_Mann_b3
_atom_type_scat_Cromer_Mann_a4
_atom_type_scat_Cromer_Mann_b4
_atom_type_scat_Cromer_Mann_c
_atom_type_scat_source
C 0.0181 0.0091 2.3100 20.8439 1.0200 10.2075 1.5886 0.5687 0.8650 51.6512 0.2156 'International Tables Vol C 4.2.6.8 and 6.1.1.4'
H 0.0000 0.0000 0.4930 10.5109 0.3229 26.1257 0.1402 3.1424 0.0408 57.7998 0.0030 'International Tables Vol C 4.2.6.8 and 6.1.1.4'
O 0.0492 0.0322 3.0485 13.2771 2.2868 5.7011 1.5463 0.3239 0.8670 32.9089 0.2508 'International Tables Vol C 4.2.6.8 and 6.1.1.4'

loop_
_geom_angle_atom_site_label_1
_geom_angle_atom_site_label_2
_geom_angle_atom_site_label_3
_geom_angle
_geom_angle_publ_flag
C2 O1 C5 117.10(8) yes
O1 C2 O3 123.43(10) yes
O1 C2 C4 110.07(9) yes
O3 C2 C4 126.50(10) yes
C2 C4 H43 109.6 no
C2 C4 H42 109.6 no
H43 C4 H42 111.0 no
C2 C4 H41 109.3 no
H43 C4 H41 109.3 no
H42 C4 H41 108.1 no
O1 C5 C6 112.51(9) yes
O1 C5 C13 110.65(8) yes
C6 C5 C13 100.42(8) yes
O1 C5 H51 110.8 no
C6 C5 H51 111.3 no
C13 C5 H51 110.8 no
C5 C6 O7 110.92(9) yes
C5 C6 C11 102.31(8) yes
O7 C6 C11 113.85(9) yes
C5 C6 H61 109.1 no
O7 C6 H61 110.3 no
C11 C6 H61 110.0 no
C6 O7 C8 116.97(9) yes
O7 C8 O9 123.80(11) yes
O7 C8 C10 111.00(11) yes
O9 C8 C10 125.20(12) yes
C8 C10 H102 112.0 no
C8 C10 H101 112.5 no
H102 C10 H101 109.6 no
C8 C10 H103 108.5 no
H102 C10 H103 108.0 no
H101 C10 H103 105.9 no
C6 C11 O12 101.60(8) yes
C6 C11 O20 107.55(8) yes
O12 C11 O20 110.05(9) yes
C6 C11 C24 115.23(9) yes
O12 C11 C24 108.27(9) yes
O20 C11 C24 113.46(9) yes
C11 O12 C13 110.10(8) yes
C5 C13 O12 109.51(9) yes
C5 C13 C14 126.94(10) yes
O12 C13 C14 123.46(10) yes
C13 C14 C15 125.14(10) yes
C13 C14 H141 116.7 no
C15 C14 H141 118.1 no
C14 C15 C16 175.87(12) yes
C15 C16 C17 178.78(12) yes
C16 C17 C18 179.69(13) yes
C17 C18 C19 178.69(13) yes
C18 C19 H192 108.3 no
C18 C19 H191 109.9 no
H192 C19 H191 110.7 no
C18 C19 H193 110.5 no
H192 C19 H193 106.6 no
H191 C19 H193 110.7 no
C11 O20 C21 114.03(9) yes
O20 C21 C22 111.80(10) yes
O20 C21 H212 106.5 no
C22 C21 H212 112.1 no
O20 C21 H211 110.0 no
C22 C21 H211 109.5 no
H212 C21 H211 106.8 no
C21 C22 C23 109.97(10) yes
C21 C22 H222 111.1 no
C23 C22 H222 109.3 no
C21 C22 H221 109.5 no
C23 C22 H221 110.2 no
H222 C22 H221 106.7 no
C22 C23 C24 110.67(10) yes
C22 C23 H232 112.6 no
C24 C23 H232 107.2 no
C22 C23 H231 109.4 no
C24 C23 H231 109.5 no
H232 C23 H231 107.3 no
C23 C24 C11 111.66(10) yes
C23 C24 H242 108.4 no
C11 C24 H242 108.9 no
C23 C24 H241 110.9 no
C11 C24 H241 109.7 no
H242 C24 H241 107.2 no

loop_
_geom_bond_atom_site_label_1
_geom_bond_atom_site_label_2
_geom_bond_distance
_geom_bond_publ_flag
O1 C2 1.3658(13) yes
O1 C5 1.4304(12) yes
C2 O3 1.1991(15) yes
C2 C4 1.4943(15) yes
C4 H43 0.985 no
C4 H42 0.964 no
C4 H41 0.950 no
C5 C6 1.5158(15) yes
C5 C13 1.5069(14) yes
C5 H51 0.976 no
C6 O7 1.4330(12) yes
C6 C11 1.5355(14) yes
C6 H61 0.983 no
O7 C8 1.3552(14) yes
C8 O9 1.2008(16) yes
C8 C10 1.4942(17) yes
C10 H102 0.954 no
C10 H101 0.981 no
C10 H103 0.948 no
C11 O12 1.4612(13) yes
C11 O20 1.3977(13) yes
C11 C24 1.5150(15) yes
O12 C13 1.3706(13) yes
C13 C14 1.3349(17) yes
C14 C15 1.4206(15) yes
C14 H141 0.935 no
C15 C16 1.2065(16) yes
C16 C17 1.3744(16) yes
C17 C18 1.2004(17) yes
C18 C19 1.4586(17) yes
C19 H192 0.954 no
C19 H191 0.958 no
C19 H193 0.962 no
O20 C21 1.4565(13) yes
C21 C22 1.5132(18) yes
C21 H212 0.970 no
C21 H211 0.960 no
C22 C23 1.5190(18) yes
C22 H222 0.976 no
C22 H221 0.988 no
C23 C24 1.5273(16) yes
C23 H232 1.011 no
C23 H231 0.969 no
C24 H242 0.986 no
C24 H241 0.962 no

loop_
_geom_hbond_atom_site_label_D
_geom_hbond_atom_site_label_H
_geom_hbond_atom_site_label_A
_geom_hbond_site_symmetry_A
_geom_hbond_angle_DHA
_geom_hbond_distance_DH
_geom_hbond_distance_HA
_geom_hbond_distance_DA
_geom_hbond_publ_flag
C14 H141 O9 4_746 151.03(3) 0.935 2.529 3.3782(17) yes
C6 H61 O3 4_756 160.99(3) 0.983 2.399 3.3440(17) yes
